data_7715667
loop_
_publ_author_name
'Li, Yangjuan'
'Gong, Yu'

_publ_section_title
;
 Formation of
 <i>N</i>,<i>N</i>,<i>N</i>',<i>N</i>'-tetramethylethylenediamine
 <i>via</i> coupling of the two charge reversed C-N bonds of
 Me<sub>3</sub>NO in the presence of an Eu(II) bis(trimethylsilyl)amide
 complex.
;
_journal_issue 12
_journal_name_full 'Dalton transactions (Cambridge, England : 2003)'
_journal_page_first 5342
_journal_page_last 5345
_journal_paper_doi 10.1039/d4dt00061g
_journal_volume 53
_journal_year 2024
_chemical_formula_moiety 'C32 H88 N4 O3 Si8 Sm2'
_chemical_formula_sum 'C32 H88 N4 O3 Si8 Sm2'
_chemical_formula_weight 1102.48
_chemical_properties_physical Air-sensitive,Moisture-sensitive
_space_group_crystal_system triclinic
_space_group_IT_number 2
_space_group_name_Hall '-P 1'
_space_group_name_H-M_alt 'P -1'
_atom_sites_solution_hydrogens geom
_atom_sites_solution_primary iterative
_audit_creation_date 2023-10-05
_audit_creation_method
;
Olex2 1.5
(compiled 2023.08.17 svn.r577a77a9 for OlexSys, GUI svn.r6817)
;
_audit_update_record
;
2023-10-05 deposited with the CCDC.	2024-01-23 downloaded from the CCDC.
;
_cell_angle_alpha 119.001(3)
_cell_angle_beta 102.554(2)
_cell_angle_gamma 91.310(2)
_cell_formula_units_Z 1
_cell_length_a 10.8990(3)
_cell_length_b 12.0887(3)
_cell_length_c 12.2407(3)
_cell_measurement_reflns_used 23183
_cell_measurement_temperature 179.99(10)
_cell_measurement_theta_max 30.8100
_cell_measurement_theta_min 1.9300
_cell_volume 1361.20(8)
_computing_cell_refinement 'CrysAlisPro 1.171.41.109a (Rigaku OD, 2021)'
_computing_data_collection 'CrysAlisPro 1.171.41.109a (Rigaku OD, 2021)'
_computing_data_reduction 'CrysAlisPro 1.171.41.109a (Rigaku OD, 2021)'
_computing_molecular_graphics 'Olex2 1.5 (Dolomanov et al., 2009)'
_computing_publication_material 'Olex2 1.5 (Dolomanov et al., 2009)'
_computing_structure_refinement 'SHELXL 2018/3 (Sheldrick, 2015)'
_computing_structure_solution 'olex2.solve 1.5 (Bourhis et al., 2015)'
_diffrn_ambient_environment N~2~
_diffrn_ambient_temperature 179.99(10)
_diffrn_detector 'Hybrid Pixel Array Detector'
_diffrn_detector_area_resol_mean 10.0000
_diffrn_detector_type HyPix
_diffrn_measured_fraction_theta_full 1.000
_diffrn_measured_fraction_theta_max 1.000
_diffrn_measurement_details
;
List of Runs (angles in degrees, time in seconds):

  # Type    Start    End  Width  t~exp~   \w     \q     \k     \f   Frames
#--------------------------------------------------------------------------
  1  \w    -71.00  17.00   0.50    0.60    --    4.55 -19.00 150.00  176
  2  \w    -68.00  18.00   0.50    0.60    --    4.55 -38.00  90.00  172
  3  \w    -18.00  38.00   0.50    0.60    --    4.55 -99.00 -90.00  112
  4  \w    -18.00  38.00   0.50    0.60    --    4.55 -99.00 -30.00  112
  5  \w    -18.00  27.00   0.50    0.60    --   -6.43 -99.00   0.00   90
  6  \w    -27.00  66.00   0.50    0.60    --   -6.43  72.00 -57.00  186
  7  \w    -79.00 -51.00   0.50    0.60    --   -6.43 -57.00 -90.00   56
  8  \w    -79.00   7.00   0.50    0.60    --   -6.43 -38.00   0.00  172
  9  \w    -79.00  14.00   0.50    0.60    --   -6.43 -72.00 173.00  186
;
_diffrn_measurement_device 'four-circle diffractometer'
_diffrn_measurement_device_type 'XtaLAB Synergy R, DW system, HyPix'
_diffrn_measurement_method '\w scans'
_diffrn_orient_matrix_type 'CrysAlisPro convention (1999,Acta A55,543-557)'
_diffrn_orient_matrix_UB_11 0.0287130000
_diffrn_orient_matrix_UB_12 -0.0006426000
_diffrn_orient_matrix_UB_13 0.0575041000
_diffrn_orient_matrix_UB_21 0.0460414000
_diffrn_orient_matrix_UB_22 -0.0351507000
_diffrn_orient_matrix_UB_23 -0.0295930000
_diffrn_orient_matrix_UB_31 0.0400464000
_diffrn_orient_matrix_UB_32 0.0580385000
_diffrn_orient_matrix_UB_33 0.0229917000
_diffrn_radiation_monochromator mirror
_diffrn_radiation_probe x-ray
_diffrn_radiation_type 'Mo K\a'
_diffrn_radiation_wavelength 0.71073
_diffrn_reflns_av_R_equivalents 0.0321
_diffrn_reflns_av_unetI/netI 0.0231
_diffrn_reflns_Laue_measured_fraction_full 1.000
_diffrn_reflns_Laue_measured_fraction_max 1.000
_diffrn_reflns_limit_h_max 13
_diffrn_reflns_limit_h_min -13
_diffrn_reflns_limit_k_max 15
_diffrn_reflns_limit_k_min -15
_diffrn_reflns_limit_l_max 15
_diffrn_reflns_limit_l_min -15
_diffrn_reflns_number 28184
_diffrn_reflns_point_group_measured_fraction_full 1.000
_diffrn_reflns_point_group_measured_fraction_max 1.000
_diffrn_reflns_theta_full 25.242
_diffrn_reflns_theta_max 26.365
_diffrn_reflns_theta_min 1.936
_diffrn_source 'Rotating-anode X-ray tube'
_diffrn_source_type 'Rigaku (Mo) X-ray Source'
_exptl_absorpt_coefficient_mu 2.342
_exptl_absorpt_correction_T_max 1.00000
_exptl_absorpt_correction_T_min 0.74263
_exptl_absorpt_correction_type multi-scan
_exptl_absorpt_process_details
;
CrysAlisPro 1.171.41.109a (Rigaku Oxford Diffraction, 2021)
Empirical absorption correction using spherical harmonics,
implemented in SCALE3 ABSPACK scaling algorithm.
;
_exptl_crystal_colour 'clear light colourless'
_exptl_crystal_colour_lustre clear
_exptl_crystal_colour_modifier light
_exptl_crystal_colour_primary colourless
_exptl_crystal_density_diffrn 1.345
_exptl_crystal_description block
_exptl_crystal_F_000 568
_exptl_crystal_size_max 0.13
_exptl_crystal_size_mid 0.12
_exptl_crystal_size_min 0.03
_refine_diff_density_max 1.672
_refine_diff_density_min -1.057
_refine_diff_density_rms 0.115
_refine_ls_extinction_method none
_refine_ls_goodness_of_fit_ref 1.042
_refine_ls_hydrogen_treatment constr
_refine_ls_matrix_type full
_refine_ls_number_parameters 235
_refine_ls_number_reflns 5560
_refine_ls_number_restraints 99
_refine_ls_restrained_S_all 1.131
_refine_ls_R_factor_all 0.0308
_refine_ls_R_factor_gt 0.0276
_refine_ls_shift/su_max 0.002
_refine_ls_shift/su_mean 0.000
_refine_ls_structure_factor_coef Fsqd
_refine_ls_weighting_details 'w=1/[\s^2^(Fo^2^)+(0.0436P)^2^+1.8272P] where P=(Fo^2^+2Fc^2^)/3'
_refine_ls_weighting_scheme calc
_refine_ls_wR_factor_gt 0.0738
_refine_ls_wR_factor_ref 0.0753
_reflns_Friedel_coverage 0.000
_reflns_number_gt 5210
_reflns_number_total 5560
_reflns_threshold_expression 'I > 2\s(I)'
_cod_data_source_file d4dt00061g2.cif
_cod_data_source_block yj-670-2_auto
_cod_original_cell_volume 1361.20(7)
_cod_database_code 7715667
_shelx_shelxl_version_number 2018/3
_chemical_oxdiff_formula Sm1C1N1Si1O1
_shelx_space_group_comment
;
The symmetry employed for this shelxl refinement is uniquely defined
by the following loop, which should always be used as a source of
symmetry information in preference to the above space-group names.
They are only intended as comments.
;
_shelx_estimated_absorpt_t_max 0.933
_shelx_estimated_absorpt_t_min 0.751
_olex2_refinement_description
;
1. Fixed Uiso
 At 1.2 times of:
  All C(H,H) groups
 At 1.5 times of:
  All C(H,H,H) groups
2. Rigid bond restraints
 All non-hydrogen atoms
 with sigma for 1-2 distances of 0.01 and sigma for 1-3 distances of 0.01
 All non-hydrogen atoms
 with sigma for 1-2 distances of 0.001 and sigma for 1-3 distances of 0.001
3. Uiso/Uaniso restraints and constraints
Uanis(C3) \\sim Ueq: with sigma of 0.01 and sigma for terminal atoms of 0.02
Uanis(C2) \\sim Ueq: with sigma of 0.01 and sigma for terminal atoms of 0.02
Uanis(C4) \\sim Ueq: with sigma of 0.01 and sigma for terminal atoms of 0.02
4.a Secondary CH2 refined with riding coordinates:
 C1(H1A,H1B), C2(H2A,H2B), C4(H4A,H4B), C3(H3A,H3B)
4.b Idealised Me refined as rotating group:
 C14(H14A,H14B,H14C), C8(H8A,H8B,H8C), C16(H16A,H16B,H16C), C9(H9A,H9B,H9C),
 C10(H10A,H10B,H10C), C7(H7A,H7B,H7C), C15(H15A,H15B,H15C), C11(H11A,H11B,H11C),
  C6(H6A,H6B,H6C), C13(H13A,H13B,H13C), C12(H12A,H12B,H12C), C5(H5A,H5B,H5C)
;
_olex2_submission_special_instructions 'No special instructions were received'
_oxdiff_exptl_absorpt_empirical_details
;
Empirical correction (ABSPACK) includes:
- Absorption correction using spherical harmonics
- Frame scaling
;
_oxdiff_exptl_absorpt_empirical_full_max 1.435
_oxdiff_exptl_absorpt_empirical_full_min 0.802

loop_
_space_group_symop_operation_xyz
'x, y, z'
'-x, -y, -z'

loop_
_atom_site_label
_atom_site_type_symbol
_atom_site_fract_x
_atom_site_fract_y
_atom_site_fract_z
_atom_site_U_iso_or_equiv
_atom_site_adp_type
_atom_site_occupancy
_atom_site_site_symmetry_order
_atom_site_calc_flag
_atom_site_refinement_flags_posn
_atom_site_refinement_flags_adp
_atom_site_refinement_flags_occupancy
_atom_site_disorder_assembly
_atom_site_disorder_group
Sm1 Sm 0.60456(2) 0.66345(2) 0.66634(2) 0.02557(7) Uani 1 1 d . U . . .
Si2 Si 0.77380(9) 0.94515(8) 0.76163(9) 0.03066(18) Uani 1 1 d . U . . .
Si4 Si 0.68933(9) 0.62436(9) 0.93319(9) 0.03377(19) Uani 1 1 d . U . . .
Si1 Si 0.71902(9) 0.77485(10) 0.47533(9) 0.0356(2) Uani 1 1 d . U . . .
Si3 Si 0.87186(10) 0.55022(10) 0.76543(10) 0.0386(2) Uani 1 1 d . U . . .
O1 O 0.500000 0.500000 0.500000 0.0460(8) Uani 1 2 d S U P . .
N1 N 0.7083(3) 0.8023(2) 0.6238(2) 0.0288(4) Uani 1 1 d . U . . .
O2 O 0.4219(2) 0.7781(3) 0.6970(3) 0.0482(6) Uani 1 1 d . U . . .
N2 N 0.7377(3) 0.6086(3) 0.8040(3) 0.0302(4) Uani 1 1 d . U . . .
C14 C 0.5394(4) 0.6982(4) 0.9374(4) 0.0431(7) Uani 1 1 d . U . . .
H14A H 0.557302 0.784360 0.950794 0.065 Uiso 1 1 calc R U . . .
H14B H 0.507446 0.703379 1.008357 0.065 Uiso 1 1 calc R U . . .
H14C H 0.475251 0.645421 0.855109 0.065 Uiso 1 1 calc R U . . .
C8 C 0.7199(4) 0.9515(4) 0.9004(3) 0.0452(8) Uani 1 1 d . U . . .
H8A H 0.626822 0.940109 0.879462 0.068 Uiso 1 1 calc R U . . .
H8B H 0.754422 1.034621 0.978567 0.068 Uiso 1 1 calc R U . . .
H8C H 0.750449 0.883162 0.915381 0.068 Uiso 1 1 calc R U . . .
C16 C 0.8045(4) 0.7328(5) 1.0928(4) 0.0586(10) Uani 1 1 d . U . . .
H16A H 0.882374 0.694925 1.099362 0.088 Uiso 1 1 calc R U . . .
H16B H 0.766567 0.744417 1.162633 0.088 Uiso 1 1 calc R U . . .
H16C H 0.824937 0.815930 1.100257 0.088 Uiso 1 1 calc R U . . .
C9 C 0.9508(4) 0.9667(4) 0.8144(4) 0.0532(9) Uani 1 1 d . U . . .
H9A H 0.977410 0.891075 0.817445 0.080 Uiso 1 1 calc R U . . .
H9B H 0.981300 1.042539 0.900641 0.080 Uiso 1 1 calc R U . . .
H9C H 0.986755 0.977673 0.752948 0.080 Uiso 1 1 calc R U . . .
C10 C 0.7286(5) 1.0893(4) 0.7535(5) 0.0570(10) Uani 1 1 d . U . . .
H10A H 0.761044 1.094340 0.687114 0.085 Uiso 1 1 calc R U . . .
H10B H 0.765262 1.166240 0.837642 0.085 Uiso 1 1 calc R U . . .
H10C H 0.635786 1.083212 0.731460 0.085 Uiso 1 1 calc R U . . .
C7 C 0.5964(5) 0.8436(5) 0.4038(4) 0.0558(10) Uani 1 1 d . U . . .
H7A H 0.511431 0.802298 0.389449 0.084 Uiso 1 1 calc R U . . .
H7B H 0.608905 0.828749 0.321101 0.084 Uiso 1 1 calc R U . . .
H7C H 0.604485 0.935755 0.463288 0.084 Uiso 1 1 calc R U . . .
C15 C 0.6523(5) 0.4708(4) 0.9296(5) 0.0579(10) Uani 1 1 d . U . . .
H15A H 0.595598 0.408815 0.845281 0.087 Uiso 1 1 calc R U . . .
H15B H 0.610570 0.486166 0.998001 0.087 Uiso 1 1 calc R U . . .
H15C H 0.731307 0.436783 0.943707 0.087 Uiso 1 1 calc R U . . .
C11 C 0.8729(5) 0.5341(5) 0.6055(4) 0.0581(11) Uani 1 1 d . U . . .
H11A H 0.796418 0.477237 0.539858 0.087 Uiso 1 1 calc R U . . .
H11B H 0.948556 0.498143 0.580268 0.087 Uiso 1 1 calc R U . . .
H11C H 0.874388 0.618494 0.612670 0.087 Uiso 1 1 calc R U . . .
C6 C 0.8773(5) 0.8443(7) 0.4790(5) 0.0759(14) Uani 1 1 d . U . . .
H6A H 0.895887 0.935560 0.544124 0.114 Uiso 1 1 calc R U . . .
H6B H 0.874358 0.833626 0.393757 0.114 Uiso 1 1 calc R U . . .
H6C H 0.943875 0.799901 0.500904 0.114 Uiso 1 1 calc R U . . .
C13 C 0.8845(6) 0.3899(5) 0.7508(6) 0.0715(13) Uani 1 1 d . U . . .
H13A H 0.904875 0.399311 0.837140 0.107 Uiso 1 1 calc R U . . .
H13B H 0.951768 0.353054 0.708542 0.107 Uiso 1 1 calc R U . . .
H13C H 0.803313 0.333294 0.698915 0.107 Uiso 1 1 calc R U . . .
C12 C 1.0234(4) 0.6576(6) 0.8823(5) 0.0716(12) Uani 1 1 d . U . . .
H12A H 1.024049 0.741322 0.887848 0.107 Uiso 1 1 calc R U . . .
H12B H 1.096204 0.619337 0.851967 0.107 Uiso 1 1 calc R U . . .
H12C H 1.028842 0.668273 0.967883 0.107 Uiso 1 1 calc R U . . .
C5 C 0.6945(7) 0.6012(4) 0.3557(4) 0.0749(15) Uani 1 1 d . U . . .
H5A H 0.763950 0.561969 0.382096 0.112 Uiso 1 1 calc R U . . .
H5B H 0.693414 0.589181 0.270348 0.112 Uiso 1 1 calc R U . . .
H5C H 0.613364 0.560874 0.351600 0.112 Uiso 1 1 calc R U . . .
C1 C 0.3799(6) 0.8179(10) 0.5985(10) 0.139(3) Uani 1 1 d . U . . .
H1A H 0.349096 0.743657 0.509820 0.166 Uiso 1 1 calc R U . . .
H1B H 0.447779 0.875703 0.601088 0.166 Uiso 1 1 calc R U . . .
C2 C 0.2697(7) 0.8892(9) 0.6499(13) 0.157(3) Uani 1 1 d . U . . .
H2A H 0.303593 0.975543 0.725660 0.188 Uiso 1 1 calc R U . . .
H2B H 0.210258 0.897891 0.581771 0.188 Uiso 1 1 calc R U . . .
C4 C 0.3233(7) 0.7923(10) 0.7549(8) 0.129(2) Uani 1 1 d . U . . .
H4A H 0.350256 0.865999 0.844270 0.154 Uiso 1 1 calc R U . . .
H4B H 0.304571 0.714797 0.760277 0.154 Uiso 1 1 calc R U . . .
C3 C 0.2082(6) 0.8124(10) 0.6852(11) 0.133(3) Uani 1 1 d . U . . .
H3A H 0.159480 0.731713 0.609239 0.160 Uiso 1 1 calc R U . . .
H3B H 0.152566 0.858557 0.741642 0.160 Uiso 1 1 calc R U . . .

loop_
_atom_site_aniso_label
_atom_site_aniso_U_11
_atom_site_aniso_U_22
_atom_site_aniso_U_33
_atom_site_aniso_U_23
_atom_site_aniso_U_13
_atom_site_aniso_U_12
Sm1 0.02669(10) 0.02278(9) 0.02558(10) 0.01299(7) 0.00188(6) 0.00109(6)
Si2 0.0343(4) 0.0254(4) 0.0297(4) 0.0147(3) 0.0019(3) -0.0017(3)
Si4 0.0377(5) 0.0385(5) 0.0312(4) 0.0229(4) 0.0074(3) 0.0018(4)
Si1 0.0407(5) 0.0424(5) 0.0279(4) 0.0217(4) 0.0065(4) 0.0071(4)
Si3 0.0460(5) 0.0448(5) 0.0368(5) 0.0276(4) 0.0140(4) 0.0192(4)
O1 0.053(2) 0.0328(12) 0.0347(11) 0.0143(9) -0.0121(11) -0.0125(10)
N1 0.0353(10) 0.0266(8) 0.0253(7) 0.0154(6) 0.0035(8) 0.0016(8)
O2 0.0345(9) 0.0537(14) 0.0717(17) 0.0416(13) 0.0165(10) 0.0152(8)
N2 0.0376(10) 0.0309(11) 0.0258(8) 0.0181(9) 0.0058(7) 0.0056(8)
C14 0.0442(14) 0.053(2) 0.0475(17) 0.0339(18) 0.0198(12) 0.0106(13)
C8 0.061(2) 0.0331(13) 0.0276(11) 0.0057(8) 0.0110(14) -0.0075(15)
C16 0.0578(19) 0.084(3) 0.0265(9) 0.0262(14) 0.0026(11) -0.0006(18)
C9 0.0331(9) 0.057(2) 0.057(2) 0.026(2) -0.0034(12) -0.0124(10)
C10 0.077(2) 0.0263(10) 0.060(2) 0.0237(14) -0.001(2) 0.0006(14)
C7 0.065(2) 0.075(2) 0.044(2) 0.044(2) 0.0086(19) 0.022(2)
C15 0.075(3) 0.0586(16) 0.073(2) 0.0536(19) 0.029(2) 0.0140(15)
C11 0.080(3) 0.072(3) 0.0486(15) 0.0403(19) 0.0371(16) 0.036(2)
C6 0.0497(15) 0.134(4) 0.051(3) 0.050(3) 0.0172(18) -0.004(2)
C13 0.109(4) 0.0617(18) 0.085(3) 0.054(2) 0.054(3) 0.0519(19)
C12 0.0380(13) 0.102(3) 0.071(2) 0.044(3) 0.0064(15) 0.0088(17)
C5 0.143(5) 0.0488(13) 0.0263(14) 0.0158(11) 0.016(2) 0.0226(18)
C1 0.077(4) 0.248(8) 0.251(7) 0.232(7) 0.069(4) 0.087(4)
C2 0.064(3) 0.136(5) 0.330(8) 0.164(5) 0.042(4) 0.057(3)
C4 0.098(4) 0.219(7) 0.120(4) 0.098(4) 0.081(3) 0.101(4)
C3 0.056(2) 0.180(6) 0.200(6) 0.112(5) 0.055(3) 0.053(4)

loop_
_atom_type_symbol
_atom_type_description
_atom_type_scat_dispersion_real
_atom_type_scat_dispersion_imag
_atom_type_scat_source
C C 0.0033 0.0016 'International Tables Vol C Tables 4.2.6.8 and 6.1.1.4'
H H 0.0000 0.0000 'International Tables Vol C Tables 4.2.6.8 and 6.1.1.4'
N N 0.0061 0.0033 'International Tables Vol C Tables 4.2.6.8 and 6.1.1.4'
O O 0.0106 0.0060 'International Tables Vol C Tables 4.2.6.8 and 6.1.1.4'
Si Si 0.0817 0.0704 'International Tables Vol C Tables 4.2.6.8 and 6.1.1.4'
Sm Sm -0.1638 3.4418 'International Tables Vol C Tables 4.2.6.8 and 6.1.1.4'

loop_
_geom_angle_atom_site_label_1
_geom_angle_atom_site_label_2
_geom_angle_atom_site_label_3
_geom_angle
_geom_angle_site_symmetry_1
_geom_angle_site_symmetry_3
_geom_angle_publ_flag
Si2 Sm1 Si4 104.04(2) . . ?
O1 Sm1 Si2 141.172(17) . . ?
O1 Sm1 Si4 113.407(17) . . ?
O1 Sm1 N1 113.43(6) . . ?
O1 Sm1 O2 93.92(7) . . ?
O1 Sm1 N2 110.56(7) . . ?
N1 Sm1 Si2 28.22(7) . . ?
N1 Sm1 Si4 128.08(6) . . ?
N1 Sm1 O2 93.58(9) . . ?
N1 Sm1 N2 113.68(9) . . ?
O2 Sm1 Si2 86.28(7) . . ?
O2 Sm1 Si4 104.32(7) . . ?
N2 Sm1 Si2 98.44(7) . . ?
N2 Sm1 Si4 25.97(7) . . ?
N2 Sm1 O2 129.81(10) . . ?
N1 Si2 Sm1 39.83(9) . . ?
N1 Si2 C8 109.33(15) . . ?
N1 Si2 C9 113.51(18) . . ?
N1 Si2 C10 114.73(17) . . ?
C8 Si2 Sm1 69.87(11) . . ?
C9 Si2 Sm1 119.38(15) . . ?
C9 Si2 C8 104.6(2) . . ?
C10 Si2 Sm1 132.35(16) . . ?
C10 Si2 C8 106.3(2) . . ?
C10 Si2 C9 107.7(2) . . ?
N2 Si4 Sm1 36.94(9) . . ?
N2 Si4 C14 108.39(15) . . ?
N2 Si4 C16 114.09(18) . . ?
N2 Si4 C15 114.78(19) . . ?
C14 Si4 Sm1 71.57(12) . . ?
C16 Si4 Sm1 128.26(16) . . ?
C16 Si4 C14 105.8(2) . . ?
C16 Si4 C15 106.5(2) . . ?
C15 Si4 Sm1 124.11(16) . . ?
C15 Si4 C14 106.7(2) . . ?
N1 Si1 C7 112.66(18) . . ?
N1 Si1 C6 113.37(18) . . ?
N1 Si1 C5 111.70(18) . . ?
C7 Si1 C6 106.1(2) . . ?
C5 Si1 C7 105.8(2) . . ?
C5 Si1 C6 106.7(3) . . ?
N2 Si3 C11 108.19(17) . . ?
N2 Si3 C13 113.9(2) . . ?
N2 Si3 C12 114.2(2) . . ?
C11 Si3 C12 105.8(3) . . ?
C13 Si3 C11 107.7(2) . . ?
C13 Si3 C12 106.5(3) . . ?
Sm1 O1 Sm1 180.0 2_666 . ?
Si2 N1 Sm1 111.95(13) . . ?
Si2 N1 Si1 121.24(16) . . ?
Si1 N1 Sm1 126.79(14) . . ?
C1 O2 Sm1 112.6(3) . . ?
C4 O2 Sm1 139.6(4) . . ?
C4 O2 C1 105.3(5) . . ?
Si4 N2 Sm1 117.09(14) . . ?
Si3 N2 Sm1 118.31(14) . . ?
Si3 N2 Si4 124.54(16) . . ?
Si4 C14 H14A 109.5 . . ?
Si4 C14 H14B 109.5 . . ?
Si4 C14 H14C 109.5 . . ?
H14A C14 H14B 109.5 . . ?
H14A C14 H14C 109.5 . . ?
H14B C14 H14C 109.5 . . ?
Si2 C8 H8A 109.5 . . ?
Si2 C8 H8B 109.5 . . ?
Si2 C8 H8C 109.5 . . ?
H8A C8 H8B 109.5 . . ?
H8A C8 H8C 109.5 . . ?
H8B C8 H8C 109.5 . . ?
Si4 C16 H16A 109.5 . . ?
Si4 C16 H16B 109.5 . . ?
Si4 C16 H16C 109.5 . . ?
H16A C16 H16B 109.5 . . ?
H16A C16 H16C 109.5 . . ?
H16B C16 H16C 109.5 . . ?
Si2 C9 H9A 109.5 . . ?
Si2 C9 H9B 109.5 . . ?
Si2 C9 H9C 109.5 . . ?
H9A C9 H9B 109.5 . . ?
H9A C9 H9C 109.5 . . ?
H9B C9 H9C 109.5 . . ?
Si2 C10 H10A 109.5 . . ?
Si2 C10 H10B 109.5 . . ?
Si2 C10 H10C 109.5 . . ?
H10A C10 H10B 109.5 . . ?
H10A C10 H10C 109.5 . . ?
H10B C10 H10C 109.5 . . ?
Si1 C7 H7A 109.5 . . ?
Si1 C7 H7B 109.5 . . ?
Si1 C7 H7C 109.5 . . ?
H7A C7 H7B 109.5 . . ?
H7A C7 H7C 109.5 . . ?
H7B C7 H7C 109.5 . . ?
Si4 C15 H15A 109.5 . . ?
Si4 C15 H15B 109.5 . . ?
Si4 C15 H15C 109.5 . . ?
H15A C15 H15B 109.5 . . ?
H15A C15 H15C 109.5 . . ?
H15B C15 H15C 109.5 . . ?
Si3 C11 H11A 109.5 . . ?
Si3 C11 H11B 109.5 . . ?
Si3 C11 H11C 109.5 . . ?
H11A C11 H11B 109.5 . . ?
H11A C11 H11C 109.5 . . ?
H11B C11 H11C 109.5 . . ?
Si1 C6 H6A 109.5 . . ?
Si1 C6 H6B 109.5 . . ?
Si1 C6 H6C 109.5 . . ?
H6A C6 H6B 109.5 . . ?
H6A C6 H6C 109.5 . . ?
H6B C6 H6C 109.5 . . ?
Si3 C13 H13A 109.5 . . ?
Si3 C13 H13B 109.5 . . ?
Si3 C13 H13C 109.5 . . ?
H13A C13 H13B 109.5 . . ?
H13A C13 H13C 109.5 . . ?
H13B C13 H13C 109.5 . . ?
Si3 C12 H12A 109.5 . . ?
Si3 C12 H12B 109.5 . . ?
Si3 C12 H12C 109.5 . . ?
H12A C12 H12B 109.5 . . ?
H12A C12 H12C 109.5 . . ?
H12B C12 H12C 109.5 . . ?
Si1 C5 H5A 109.5 . . ?
Si1 C5 H5B 109.5 . . ?
Si1 C5 H5C 109.5 . . ?
H5A C5 H5B 109.5 . . ?
H5A C5 H5C 109.5 . . ?
H5B C5 H5C 109.5 . . ?
O2 C1 H1A 112.1 . . ?
O2 C1 H1B 112.1 . . ?
O2 C1 C2 98.2(6) . . ?
H1A C1 H1B 109.8 . . ?
C2 C1 H1A 112.1 . . ?
C2 C1 H1B 112.1 . . ?
C1 C2 H2A 110.7 . . ?
C1 C2 H2B 110.7 . . ?
H2A C2 H2B 108.8 . . ?
C3 C2 C1 105.1(6) . . ?
C3 C2 H2A 110.7 . . ?
C3 C2 H2B 110.7 . . ?
O2 C4 H4A 109.0 . . ?
O2 C4 H4B 109.0 . . ?
O2 C4 C3 112.8(7) . . ?
H4A C4 H4B 107.8 . . ?
C3 C4 H4A 109.0 . . ?
C3 C4 H4B 109.0 . . ?
C2 C3 C4 96.1(7) . . ?
C2 C3 H3A 112.5 . . ?
C2 C3 H3B 112.5 . . ?
C4 C3 H3A 112.5 . . ?
C4 C3 H3B 112.5 . . ?
H3A C3 H3B 110.1 . . ?

loop_
_geom_bond_atom_site_label_1
_geom_bond_atom_site_label_2
_geom_bond_distance
_geom_bond_site_symmetry_2
_geom_bond_publ_flag
Sm1 Si2 3.3593(9) . ?
Sm1 Si4 3.4571(9) . ?
Sm1 O1 2.08233(17) . ?
Sm1 N1 2.320(3) . ?
Sm1 O2 2.444(3) . ?
Sm1 N2 2.334(3) . ?
Si2 N1 1.713(3) . ?
Si2 C8 1.883(4) . ?
Si2 C9 1.865(4) . ?
Si2 C10 1.865(4) . ?
Si4 N2 1.701(3) . ?
Si4 C14 1.878(4) . ?
Si4 C16 1.867(4) . ?
Si4 C15 1.869(4) . ?
Si1 N1 1.714(3) . ?
Si1 C7 1.869(4) . ?
Si1 C6 1.883(5) . ?
Si1 C5 1.856(5) . ?
Si3 N2 1.698(3) . ?
Si3 C11 1.874(4) . ?
Si3 C13 1.869(4) . ?
Si3 C12 1.880(5) . ?
O2 C1 1.493(6) . ?
O2 C4 1.382(7) . ?
C14 H14A 0.9800 . ?
C14 H14B 0.9800 . ?
C14 H14C 0.9800 . ?
C8 H8A 0.9800 . ?
C8 H8B 0.9800 . ?
C8 H8C 0.9800 . ?
C16 H16A 0.9800 . ?
C16 H16B 0.9800 . ?
C16 H16C 0.9800 . ?
C9 H9A 0.9800 . ?
C9 H9B 0.9800 . ?
C9 H9C 0.9800 . ?
C10 H10A 0.9800 . ?
C10 H10B 0.9800 . ?
C10 H10C 0.9800 . ?
C7 H7A 0.9800 . ?
C7 H7B 0.9800 . ?
C7 H7C 0.9800 . ?
C15 H15A 0.9800 . ?
C15 H15B 0.9800 . ?
C15 H15C 0.9800 . ?
C11 H11A 0.9800 . ?
C11 H11B 0.9800 . ?
C11 H11C 0.9800 . ?
C6 H6A 0.9800 . ?
C6 H6B 0.9800 . ?
C6 H6C 0.9800 . ?
C13 H13A 0.9800 . ?
C13 H13B 0.9800 . ?
C13 H13C 0.9800 . ?
C12 H12A 0.9800 . ?
C12 H12B 0.9800 . ?
C12 H12C 0.9800 . ?
C5 H5A 0.9800 . ?
C5 H5B 0.9800 . ?
C5 H5C 0.9800 . ?
C1 H1A 0.9900 . ?
C1 H1B 0.9900 . ?
C1 C2 1.559(10) . ?
C2 H2A 0.9900 . ?
C2 H2B 0.9900 . ?
C2 C3 1.408(11) . ?
C4 H4A 0.9900 . ?
C4 H4B 0.9900 . ?
C4 C3 1.453(10) . ?
C3 H3A 0.9900 . ?
C3 H3B 0.9900 . ?

loop_
_geom_torsion_atom_site_label_1
_geom_torsion_atom_site_label_2
_geom_torsion_atom_site_label_3
_geom_torsion_atom_site_label_4
_geom_torsion
_geom_torsion_site_symmetry_1
_geom_torsion_site_symmetry_2
_geom_torsion_site_symmetry_3
_geom_torsion_site_symmetry_4
_geom_torsion_publ_flag
Sm1 Si2 N1 Si1 178.4(3) . . . . ?
Sm1 Si4 N2 Si3 -177.2(3) . . . . ?
Sm1 O2 C1 C2 -178.2(5) . . . . ?
Sm1 O2 C4 C3 -147.1(6) . . . . ?
O2 C1 C2 C3 -40.9(10) . . . . ?
O2 C4 C3 C2 -37.5(11) . . . . ?
C14 Si4 N2 Sm1 -4.7(2) . . . . ?
C14 Si4 N2 Si3 178.1(2) . . . . ?
C8 Si2 N1 Sm1 -8.0(2) . . . . ?
C8 Si2 N1 Si1 170.3(2) . . . . ?
C16 Si4 N2 Sm1 -122.3(2) . . . . ?
C16 Si4 N2 Si3 60.5(3) . . . . ?
C9 Si2 N1 Sm1 108.29(19) . . . . ?
C9 Si2 N1 Si1 -73.3(2) . . . . ?
C10 Si2 N1 Sm1 -127.3(2) . . . . ?
C10 Si2 N1 Si1 51.1(3) . . . . ?
C7 Si1 N1 Sm1 96.4(2) . . . . ?
C7 Si1 N1 Si2 -81.7(3) . . . . ?
C15 Si4 N2 Sm1 114.4(2) . . . . ?
C15 Si4 N2 Si3 -62.8(3) . . . . ?
C11 Si3 N2 Sm1 -3.8(2) . . . . ?
C11 Si3 N2 Si4 173.4(2) . . . . ?
C6 Si1 N1 Sm1 -143.2(3) . . . . ?
C6 Si1 N1 Si2 38.7(3) . . . . ?
C13 Si3 N2 Sm1 -123.6(2) . . . . ?
C13 Si3 N2 Si4 53.7(3) . . . . ?
C12 Si3 N2 Sm1 113.7(2) . . . . ?
C12 Si3 N2 Si4 -69.1(3) . . . . ?
C5 Si1 N1 Sm1 -22.5(3) . . . . ?
C5 Si1 N1 Si2 159.4(3) . . . . ?
C1 O2 C4 C3 12.2(11) . . . . ?
C1 C2 C3 C4 46.2(10) . . . . ?
C4 O2 C1 C2 16.2(9) . . . . ?
